data_4124348
loop_
_publ_author_name
'Hinz, Alexander'
'Schulz, Axel'
'Villinger, Alexander'

_publ_section_title
;
 Tunable Cyclopentane-1,3-diyls Generated by Insertion of Isonitriles into
 Diphosphadiazanediyls.
;
_journal_issue 31
_journal_name_full 'Journal of the American Chemical Society'
_journal_page_first 9953
_journal_page_last 9962
_journal_paper_doi 10.1021/jacs.5b05596
_journal_volume 137
_journal_year 2015
_chemical_formula_moiety 'C58 H68 N3 P3'
_chemical_formula_sum 'C58 H68 N3 P3'
_chemical_formula_weight 900.06
_chemical_name_systematic
;
 ?
;
_space_group_crystal_system triclinic
_space_group_IT_number 2
_space_group_name_Hall '-P 1'
_space_group_name_H-M_alt 'P -1'
_symmetry_space_group_name_Hall '-P 1'
_symmetry_space_group_name_H-M 'P -1'
_atom_sites_solution_hydrogens geom
_audit_creation_method SHELXL-2013
_cell_angle_alpha 79.452(4)
_cell_angle_beta 79.089(4)
_cell_angle_gamma 78.930(3)
_cell_formula_units_Z 2
_cell_length_a 12.1978(7)
_cell_length_b 12.2551(7)
_cell_length_c 17.9779(11)
_cell_measurement_reflns_used 4205
_cell_measurement_temperature 173(2)
_cell_measurement_theta_max 25.28
_cell_measurement_theta_min 2.67
_cell_volume 2559.6(3)
_computing_cell_refinement 'Bruker Apex V7.51A'
_computing_data_collection 'Bruker Apex V7.51A'
_computing_data_reduction 'Bruker SAINT'
_computing_molecular_graphics 'ORTEP-3v2.01 (Farrugia, 1997)'
_computing_publication_material SHELXL-2013
_computing_structure_refinement 'SHELXL-2013 (Sheldrick, 2013)'
_computing_structure_solution 'SHELXS-2013 (Sheldrick, 2013)'
_diffrn_ambient_temperature 173(2)
_diffrn_measured_fraction_theta_full 0.967
_diffrn_measured_fraction_theta_max 0.994
_diffrn_measurement_device_type 'Bruker Apex Kappa II-CCD-diffractometer'
_diffrn_measurement_method 'phi and omega scans'
_diffrn_radiation_monochromator graphite
_diffrn_radiation_source 'sealed tube'
_diffrn_radiation_type MoK\a
_diffrn_radiation_wavelength 0.71073
_diffrn_reflns_av_R_equivalents 0.0878
_diffrn_reflns_av_unetI/netI 0.0953
_diffrn_reflns_laue_measured_fraction_full 0.967
_diffrn_reflns_laue_measured_fraction_max 0.994
_diffrn_reflns_limit_h_max 14
_diffrn_reflns_limit_h_min -14
_diffrn_reflns_limit_k_max 14
_diffrn_reflns_limit_k_min -14
_diffrn_reflns_limit_l_max 21
_diffrn_reflns_limit_l_min -21
_diffrn_reflns_number 43314
_diffrn_reflns_point_group_measured_fraction_full 0.967
_diffrn_reflns_point_group_measured_fraction_max 0.994
_diffrn_reflns_theta_full 25.242
_diffrn_reflns_theta_max 24.999
_diffrn_reflns_theta_min 2.809
_exptl_absorpt_coefficient_mu 0.156
_exptl_absorpt_correction_T_max 0.7453
_exptl_absorpt_correction_T_min 0.6862
_exptl_absorpt_correction_type multi-scan
_exptl_absorpt_process_details '(SADABS; Sheldrick, 2004)'
_exptl_crystal_colour yellow
_exptl_crystal_density_diffrn 1.168
_exptl_crystal_description block
_exptl_crystal_F_000 964
_exptl_crystal_size_max 0.210
_exptl_crystal_size_mid 0.130
_exptl_crystal_size_min 0.100
_refine_diff_density_max 0.694
_refine_diff_density_min -0.340
_refine_diff_density_rms 0.056
_refine_ls_extinction_method none
_refine_ls_goodness_of_fit_ref 1.015
_refine_ls_hydrogen_treatment constr
_refine_ls_matrix_type full
_refine_ls_number_parameters 614
_refine_ls_number_reflns 8971
_refine_ls_number_restraints 6
_refine_ls_restrained_S_all 1.015
_refine_ls_R_factor_all 0.1176
_refine_ls_R_factor_gt 0.0599
_refine_ls_shift/su_max 0.000
_refine_ls_shift/su_mean 0.000
_refine_ls_structure_factor_coef Fsqd
_refine_ls_weighting_details 'w=1/[\s^2^(Fo^2^)+(0.0693P)^2^+1.0560P] where P=(Fo^2^+2Fc^2^)/3'
_refine_ls_weighting_scheme calc
_refine_ls_wR_factor_gt 0.1320
_refine_ls_wR_factor_ref 0.1579
_reflns_Friedel_coverage 0.000
_reflns_number_gt 5457
_reflns_number_total 8971
_reflns_threshold_expression 'I > 2\s(I)'
_cod_data_source_file ja5b05596_si_001.cif
_cod_data_source_block ah146e
_cod_database_code 4124348
_shelx_space_group_comment
;
The symmetry employed for this shelxl refinement is uniquely defined
by the following loop, which should always be used as a source of
symmetry information in preference to the above space-group names.
They are only intended as comments.
;
_shelx_estimated_absorpt_t_min 0.968
_shelx_estimated_absorpt_t_max 0.985
_shelxl_version_number 2013-4

loop_
_space_group_symop_operation_xyz
'x, y, z'
'-x, -y, -z'

loop_
_atom_site_label
_atom_site_type_symbol
_atom_site_fract_x
_atom_site_fract_y
_atom_site_fract_z
_atom_site_U_iso_or_equiv
_atom_site_adp_type
_atom_site_occupancy
_atom_site_site_symmetry_order
_atom_site_calc_flag
_atom_site_refinement_flags_posn
_atom_site_refinement_flags_adp
_atom_site_refinement_flags_occupancy
_atom_site_disorder_assembly
_atom_site_disorder_group
P1 P 0.83254(7) 0.88968(7) 0.19506(5) 0.0279(2) Uani 1 1 d . . . . .
P2 P 0.73292(7) 0.76112(7) 0.32732(5) 0.0281(2) Uani 1 1 d . . . . .
P3 P 0.91941(7) 0.68636(8) 0.30525(6) 0.0317(3) Uani 1 1 d . . . . .
C49 C 0.7363(3) 0.7985(3) 0.1755(2) 0.0279(8) Uani 1 1 d . . . . .
N1 N 0.7546(2) 0.8969(2) 0.28689(15) 0.0244(6) Uani 1 1 d . . . . .
N2 N 0.6952(2) 0.7355(2) 0.24612(16) 0.0240(6) Uani 1 1 d . . . . .
N3 N 0.6999(2) 0.7949(2) 0.11437(16) 0.0310(7) Uani 1 1 d . . . . .
C1 C 0.7839(3) 0.9773(3) 0.32615(19) 0.0239(8) Uani 1 1 d . . . . .
C2 C 0.8239(3) 0.9483(3) 0.3967(2) 0.0267(8) Uani 1 1 d . . . . .
C3 C 0.8616(3) 1.0309(3) 0.4260(2) 0.0338(9) Uani 1 1 d . . . . .
H3 H 0.8891 1.0117 0.4735 0.041 Uiso 1 1 calc R U . . .
C4 C 0.8596(3) 1.1388(3) 0.3873(2) 0.0412(10) Uani 1 1 d . . . . .
H4 H 0.8892 1.1924 0.4065 0.049 Uiso 1 1 calc R U . . .
C5 C 0.8142(3) 1.1683(3) 0.3207(2) 0.0369(9) Uani 1 1 d . . . . .
H5 H 0.8100 1.2437 0.2951 0.044 Uiso 1 1 calc R U . . .
C6 C 0.7740(3) 1.0903(3) 0.28977(19) 0.0269(8) Uani 1 1 d . . . . .
C7 C 0.7159(3) 1.1384(3) 0.2216(2) 0.0279(8) Uani 1 1 d . . . . .
C8 C 0.5977(3) 1.1511(3) 0.2310(2) 0.0323(9) Uani 1 1 d . . . . .
C9 C 0.5415(3) 1.2142(3) 0.1721(3) 0.0443(10) Uani 1 1 d . . . . .
H9 H 0.4614 1.2218 0.1780 0.053 Uiso 1 1 calc R U . . .
C10 C 0.5998(4) 1.2655(3) 0.1054(3) 0.0508(11) Uani 1 1 d . . . . .
C11 C 0.7150(4) 1.2500(3) 0.0972(2) 0.0474(11) Uani 1 1 d . . . . .
H11 H 0.7558 1.2833 0.0509 0.057 Uiso 1 1 calc R U . . .
C12 C 0.7755(3) 1.1876(3) 0.1536(2) 0.0361(9) Uani 1 1 d . . . . .
C13 C 0.5302(3) 1.1026(3) 0.3040(2) 0.0460(10) Uani 1 1 d . . . . .
H13A H 0.4516 1.1413 0.3078 0.069 Uiso 1 1 calc R U . . .
H13B H 0.5625 1.1128 0.3478 0.069 Uiso 1 1 calc R U . . .
H13C H 0.5324 1.0222 0.3042 0.069 Uiso 1 1 calc R U . . .
C14 C 0.5379(5) 1.3400(4) 0.0439(3) 0.0825(17) Uani 1 1 d . . . . .
H14A H 0.5573 1.3062 -0.0033 0.124 Uiso 0.56(6) 1 calc R U P A 1
H14B H 0.5605 1.4145 0.0338 0.124 Uiso 0.56(6) 1 calc R U P A 1
H14C H 0.4561 1.3472 0.0614 0.124 Uiso 0.56(6) 1 calc R U P A 1
H14D H 0.5931 1.3627 -0.0008 0.124 Uiso 0.44(6) 1 calc R U P A 2
H14E H 0.4940 1.4070 0.0640 0.124 Uiso 0.44(6) 1 calc R U P A 2
H14F H 0.4869 1.2983 0.0287 0.124 Uiso 0.44(6) 1 calc R U P A 2
C15 C 0.9032(3) 1.1765(3) 0.1401(3) 0.0570(12) Uani 1 1 d . . . . .
H15A H 0.9317 1.1819 0.0851 0.086 Uiso 1 1 calc R U . . .
H15B H 0.9356 1.1035 0.1665 0.086 Uiso 1 1 calc R U . . .
H15C H 0.9251 1.2370 0.1602 0.086 Uiso 1 1 calc R U . . .
C16 C 0.8234(3) 0.8369(3) 0.44800(19) 0.0259(8) Uani 1 1 d . . . . .
C17 C 0.9254(3) 0.7669(3) 0.46125(19) 0.0290(8) Uani 1 1 d . . . . .
C18 C 0.9209(3) 0.6659(3) 0.5111(2) 0.0341(9) Uani 1 1 d . . . . .
H18 H 0.9898 0.6173 0.5190 0.041 Uiso 1 1 calc R U . . .
C19 C 0.8201(3) 0.6336(3) 0.5494(2) 0.0345(9) Uani 1 1 d . . . . .
C20 C 0.7207(3) 0.7078(3) 0.5384(2) 0.0333(9) Uani 1 1 d . . . . .
H20 H 0.6506 0.6883 0.5654 0.040 Uiso 1 1 calc R U . . .
C21 C 0.7205(3) 0.8091(3) 0.48945(19) 0.0277(8) Uani 1 1 d . . . . .
C22 C 1.0389(3) 0.7999(3) 0.4247(2) 0.0347(9) Uani 1 1 d . . . . .
H22A H 1.0352 0.8368 0.3718 0.052 Uiso 1 1 calc R U . . .
H22B H 1.0970 0.7325 0.4247 0.052 Uiso 1 1 calc R U . . .
H22C H 1.0580 0.8519 0.4539 0.052 Uiso 1 1 calc R U . . .
C23 C 0.8170(3) 0.5226(3) 0.6015(2) 0.0516(11) Uani 1 1 d . . . . .
H23A H 0.7865 0.4720 0.5774 0.077 Uiso 1 1 calc R U . . .
H23B H 0.7687 0.5348 0.6504 0.077 Uiso 1 1 calc R U . . .
H23C H 0.8938 0.4889 0.6106 0.077 Uiso 1 1 calc R U . . .
C24 C 0.6110(3) 0.8886(3) 0.4840(2) 0.0358(9) Uani 1 1 d . . . . .
H24A H 0.5925 0.8966 0.4323 0.054 Uiso 1 1 calc R U . . .
H24B H 0.6185 0.9623 0.4945 0.054 Uiso 1 1 calc R U . . .
H24C H 0.5504 0.8588 0.5216 0.054 Uiso 1 1 calc R U . . .
C25 C 0.6253(3) 0.6503(3) 0.25018(19) 0.0258(8) Uani 1 1 d . . . . .
C26 C 0.6775(3) 0.5413(3) 0.2361(2) 0.0299(8) Uani 1 1 d . . . . .
C27 C 0.6099(3) 0.4619(3) 0.2368(2) 0.0393(9) Uani 1 1 d . . . . .
H27 H 0.6445 0.3893 0.2253 0.047 Uiso 1 1 calc R U . . .
C28 C 0.4942(3) 0.4859(3) 0.2537(2) 0.0434(10) Uani 1 1 d . . . . .
H28 H 0.4491 0.4308 0.2535 0.052 Uiso 1 1 calc R U . . .
C29 C 0.4444(3) 0.5903(3) 0.2709(2) 0.0393(9) Uani 1 1 d . . . . .
H29 H 0.3644 0.6060 0.2842 0.047 Uiso 1 1 calc R U . . .
C30 C 0.5078(3) 0.6743(3) 0.2696(2) 0.0285(8) Uani 1 1 d . . . . .
C31 C 0.8026(3) 0.5018(3) 0.2245(2) 0.0351(9) Uani 1 1 d . . . . .
C32 C 0.8556(3) 0.4577(3) 0.2888(2) 0.0358(9) Uani 1 1 d . . . . .
C33 C 0.9696(3) 0.4110(3) 0.2784(3) 0.0479(11) Uani 1 1 d . . . . .
H33 H 1.0050 0.3797 0.3220 0.058 Uiso 1 1 calc R U . . .
C34 C 1.0322(4) 0.4093(3) 0.2060(3) 0.0575(13) Uani 1 1 d . . . . .
C35 C 0.9789(4) 0.4509(4) 0.1440(3) 0.0621(13) Uani 1 1 d . . . . .
H35 H 1.0219 0.4481 0.0942 0.074 Uiso 1 1 calc R U . . .
C36 C 0.8641(3) 0.4973(3) 0.1502(2) 0.0449(10) Uani 1 1 d . . . . .
C37 C 0.7891(3) 0.4543(3) 0.3687(2) 0.0431(10) Uani 1 1 d . . . . .
H37A H 0.7423 0.5278 0.3740 0.065 Uiso 1 1 calc R U . . .
H37B H 0.8415 0.4361 0.4061 0.065 Uiso 1 1 calc R U . . .
H37C H 0.7404 0.3966 0.3781 0.065 Uiso 1 1 calc R U . . .
C38 C 1.1578(4) 0.3600(4) 0.1950(4) 0.0921(19) Uani 1 1 d . . . . .
H38A H 1.1997 0.4119 0.1573 0.138 Uiso 1 1 calc R U . . .
H38B H 1.1687 0.2876 0.1765 0.138 Uiso 1 1 calc R U . . .
H38C H 1.1856 0.3488 0.2440 0.138 Uiso 1 1 calc R U . . .
C39 C 0.8079(4) 0.5349(4) 0.0808(2) 0.0612(13) Uani 1 1 d . . . . .
H39A H 0.8600 0.5700 0.0389 0.092 Uiso 0.61(10) 1 calc R U P B 1
H39B H 0.7395 0.5895 0.0926 0.092 Uiso 0.61(10) 1 calc R U P B 1
H39C H 0.7875 0.4698 0.0653 0.092 Uiso 0.61(10) 1 calc R U P B 1
H39D H 0.7379 0.5034 0.0888 0.092 Uiso 0.39(10) 1 calc R U P B 2
H39E H 0.8588 0.5088 0.0362 0.092 Uiso 0.39(10) 1 calc R U P B 2
H39F H 0.7902 0.6172 0.0719 0.092 Uiso 0.39(10) 1 calc R U P B 2
C40 C 0.4404(3) 0.7833(3) 0.2905(2) 0.0305(8) Uani 1 1 d . . . . .
C41 C 0.4050(3) 0.7953(3) 0.3675(2) 0.0318(8) Uani 1 1 d . . . . .
C42 C 0.3298(3) 0.8915(3) 0.3858(2) 0.0396(10) Uani 1 1 d . . . . .
H42 H 0.3068 0.9005 0.4381 0.047 Uiso 1 1 calc R U . . .
C43 C 0.2880(3) 0.9735(3) 0.3303(2) 0.0382(9) Uani 1 1 d . . . . .
C44 C 0.3229(3) 0.9597(3) 0.2547(2) 0.0352(9) Uani 1 1 d . . . . .
H44 H 0.2956 1.0162 0.2158 0.042 Uiso 1 1 calc R U . . .
C45 C 0.3976(3) 0.8647(3) 0.2337(2) 0.0300(8) Uani 1 1 d . . . . .
C46 C 0.4412(3) 0.7053(3) 0.4310(2) 0.0436(10) Uani 1 1 d . . . . .
H46A H 0.4177 0.6349 0.4266 0.065 Uiso 1 1 calc R U . . .
H46B H 0.4058 0.7283 0.4806 0.065 Uiso 1 1 calc R U . . .
H46C H 0.5237 0.6939 0.4271 0.065 Uiso 1 1 calc R U . . .
C47 C 0.2027(3) 1.0753(3) 0.3512(3) 0.0538(12) Uani 1 1 d . . . . .
H47A H 0.2412 1.1278 0.3677 0.081 Uiso 0.51(4) 1 calc R U P C 1
H47B H 0.1441 1.0510 0.3931 0.081 Uiso 0.51(4) 1 calc R U P C 1
H47C H 0.1677 1.1128 0.3065 0.081 Uiso 0.51(4) 1 calc R U P C 1
H47D H 0.2246 1.1434 0.3185 0.081 Uiso 0.49(4) 1 calc R U P C 2
H47E H 0.2008 1.0815 0.4050 0.081 Uiso 0.49(4) 1 calc R U P C 2
H47F H 0.1275 1.0667 0.3437 0.081 Uiso 0.49(4) 1 calc R U P C 2
C48 C 0.4242(3) 0.8482(3) 0.1509(2) 0.0425(10) Uani 1 1 d . . . . .
H48A H 0.4073 0.9207 0.1183 0.064 Uiso 1 1 calc R U . . .
H48B H 0.3780 0.7959 0.1422 0.064 Uiso 1 1 calc R U . . .
H48C H 0.5045 0.8172 0.1384 0.064 Uiso 1 1 calc R U . . .
C50 C 0.7227(3) 0.8707(3) 0.0405(2) 0.0372(9) Uani 1 1 d . . . . .
C51 C 0.6688(3) 0.9923(3) 0.0512(2) 0.0462(10) Uani 1 1 d . . . . .
H51A H 0.6787 1.0416 0.0017 0.069 Uiso 1 1 calc R U . . .
H51B H 0.7056 1.0174 0.0875 0.069 Uiso 1 1 calc R U . . .
H51C H 0.5879 0.9953 0.0711 0.069 Uiso 1 1 calc R U . . .
C52 C 0.8466(3) 0.8650(4) 0.0081(2) 0.0530(11) Uani 1 1 d . . . . .
H52A H 0.8550 0.9059 -0.0444 0.079 Uiso 1 1 calc R U . . .
H52B H 0.8820 0.7862 0.0076 0.079 Uiso 1 1 calc R U . . .
H52C H 0.8833 0.8993 0.0399 0.079 Uiso 1 1 calc R U . . .
C53 C 0.6636(3) 0.8317(3) -0.0149(2) 0.0458(10) Uani 1 1 d . . . . .
H53A H 0.6749 0.8790 -0.0650 0.069 Uiso 1 1 calc R U . . .
H53B H 0.5824 0.8377 0.0050 0.069 Uiso 1 1 calc R U . . .
H53C H 0.6953 0.7532 -0.0202 0.069 Uiso 1 1 calc R U . . .
C54 C 0.9486(3) 0.7758(3) 0.2246(2) 0.0302(8) Uani 1 1 d . . . . .
C55A C 1.0691(12) 0.7772(10) 0.1837(8) 0.031(2) Uani 0.66(2) 1 d D . P D 1
C56A C 1.1510(19) 0.6910(12) 0.2283(11) 0.049(4) Uani 0.66(2) 1 d D . P D 1
H56A H 1.2277 0.6871 0.1989 0.073 Uiso 0.66(2) 1 calc R U P D 1
H56B H 1.1277 0.6169 0.2365 0.073 Uiso 0.66(2) 1 calc R U P D 1
H56C H 1.1502 0.7137 0.2779 0.073 Uiso 0.66(2) 1 calc R U P D 1
C57A C 1.0833(15) 0.7420(17) 0.1050(11) 0.089(4) Uani 0.66(2) 1 d D . P D 1
H57A H 1.0491 0.8043 0.0698 0.133 Uiso 0.66(2) 1 calc R U P D 1
H57B H 1.0460 0.6766 0.1092 0.133 Uiso 0.66(2) 1 calc R U P D 1
H57C H 1.1641 0.7223 0.0855 0.133 Uiso 0.66(2) 1 calc R U P D 1
C58A C 1.1030(10) 0.8922(9) 0.1764(10) 0.063(4) Uani 0.66(2) 1 d D . P D 1
H58A H 1.1821 0.8894 0.1517 0.094 Uiso 0.66(2) 1 calc R U P D 1
H58B H 1.0942 0.9133 0.2274 0.094 Uiso 0.66(2) 1 calc R U P D 1
H58C H 1.0544 0.9479 0.1452 0.094 Uiso 0.66(2) 1 calc R U P D 1
C55B C 1.069(2) 0.764(2) 0.1688(17) 0.031(2) Uani 0.34(2) 1 d D . P D 2
C56B C 1.165(4) 0.698(3) 0.211(2) 0.049(4) Uani 0.34(2) 1 d D . P D 2
H56D H 1.2345 0.6850 0.1736 0.073 Uiso 0.34(2) 1 calc R U P D 2
H56E H 1.1447 0.6249 0.2367 0.073 Uiso 0.34(2) 1 calc R U P D 2
H56F H 1.1772 0.7403 0.2486 0.073 Uiso 0.34(2) 1 calc R U P D 2
C57B C 1.066(3) 0.702(3) 0.103(2) 0.089(4) Uani 0.34(2) 1 d D . P D 2
H57D H 1.0143 0.7482 0.0698 0.133 Uiso 0.34(2) 1 calc R U P D 2
H57E H 1.0396 0.6303 0.1240 0.133 Uiso 0.34(2) 1 calc R U P D 2
H57F H 1.1422 0.6880 0.0736 0.133 Uiso 0.34(2) 1 calc R U P D 2
C58B C 1.095(2) 0.8814(18) 0.1376(18) 0.063(4) Uani 0.34(2) 1 d D . P D 2
H58D H 1.1712 0.8763 0.1075 0.094 Uiso 0.34(2) 1 calc R U P D 2
H58E H 1.0911 0.9223 0.1803 0.094 Uiso 0.34(2) 1 calc R U P D 2
H58F H 1.0396 0.9214 0.1049 0.094 Uiso 0.34(2) 1 calc R U P D 2

loop_
_atom_site_aniso_label
_atom_site_aniso_U_11
_atom_site_aniso_U_22
_atom_site_aniso_U_33
_atom_site_aniso_U_23
_atom_site_aniso_U_13
_atom_site_aniso_U_12
P1 0.0287(5) 0.0233(5) 0.0313(6) -0.0019(4) -0.0063(4) -0.0042(4)
P2 0.0350(5) 0.0212(5) 0.0293(6) -0.0025(4) -0.0086(4) -0.0051(4)
P3 0.0319(5) 0.0257(5) 0.0376(6) -0.0019(4) -0.0106(4) -0.0029(4)
C49 0.0299(18) 0.0255(19) 0.028(2) -0.0055(17) -0.0041(16) -0.0036(15)
N1 0.0302(15) 0.0178(14) 0.0264(17) -0.0032(12) -0.0072(13) -0.0047(11)
N2 0.0252(14) 0.0175(14) 0.0299(18) -0.0013(13) -0.0061(13) -0.0054(11)
N3 0.0363(16) 0.0290(17) 0.0275(18) -0.0039(14) -0.0079(14) -0.0021(13)
C1 0.0252(17) 0.0218(18) 0.026(2) -0.0066(16) -0.0043(15) -0.0046(14)
C2 0.0302(18) 0.0200(17) 0.030(2) -0.0027(16) -0.0078(16) -0.0023(14)
C3 0.045(2) 0.025(2) 0.035(2) -0.0036(17) -0.0158(18) -0.0068(16)
C4 0.051(2) 0.029(2) 0.052(3) -0.008(2) -0.022(2) -0.0117(18)
C5 0.046(2) 0.0201(19) 0.047(3) -0.0045(18) -0.0139(19) -0.0059(16)
C6 0.0285(18) 0.0226(18) 0.029(2) -0.0025(16) -0.0055(16) -0.0031(14)
C7 0.039(2) 0.0161(17) 0.028(2) -0.0026(16) -0.0050(17) -0.0022(15)
C8 0.042(2) 0.0212(18) 0.037(2) -0.0055(17) -0.0137(18) -0.0031(16)
C9 0.052(2) 0.030(2) 0.058(3) -0.007(2) -0.028(2) -0.0037(19)
C10 0.079(3) 0.028(2) 0.051(3) -0.003(2) -0.033(3) -0.002(2)
C11 0.084(3) 0.026(2) 0.029(2) 0.0008(18) -0.005(2) -0.009(2)
C12 0.049(2) 0.0215(19) 0.034(2) -0.0039(18) -0.0005(19) -0.0039(17)
C13 0.034(2) 0.048(2) 0.054(3) 0.000(2) -0.007(2) -0.0070(18)
C14 0.131(5) 0.050(3) 0.080(4) 0.014(3) -0.071(4) -0.015(3)
C15 0.058(3) 0.042(3) 0.061(3) -0.004(2) 0.013(2) -0.009(2)
C16 0.0361(19) 0.0230(18) 0.021(2) -0.0044(15) -0.0086(16) -0.0043(15)
C17 0.035(2) 0.029(2) 0.025(2) -0.0066(17) -0.0085(16) -0.0051(16)
C18 0.035(2) 0.031(2) 0.034(2) 0.0002(18) -0.0123(18) 0.0018(16)
C19 0.044(2) 0.029(2) 0.030(2) 0.0000(17) -0.0078(18) -0.0068(17)
C20 0.037(2) 0.036(2) 0.027(2) -0.0023(18) -0.0043(17) -0.0093(17)
C21 0.0329(19) 0.028(2) 0.023(2) -0.0049(17) -0.0071(16) -0.0035(15)
C22 0.034(2) 0.032(2) 0.039(2) -0.0021(18) -0.0135(17) -0.0039(16)
C23 0.053(3) 0.040(2) 0.052(3) 0.014(2) -0.005(2) -0.008(2)
C24 0.033(2) 0.036(2) 0.036(2) -0.0081(18) -0.0046(17) 0.0001(16)
C25 0.0312(18) 0.0245(18) 0.023(2) -0.0015(16) -0.0080(15) -0.0071(15)
C26 0.0362(19) 0.0202(18) 0.034(2) -0.0041(16) -0.0090(17) -0.0041(15)
C27 0.044(2) 0.026(2) 0.052(3) -0.0057(19) -0.014(2) -0.0077(17)
C28 0.046(2) 0.030(2) 0.061(3) -0.006(2) -0.016(2) -0.0170(18)
C29 0.0317(19) 0.036(2) 0.052(3) -0.005(2) -0.0082(18) -0.0103(17)
C30 0.0287(18) 0.0263(19) 0.032(2) -0.0022(16) -0.0089(16) -0.0056(15)
C31 0.035(2) 0.0196(18) 0.049(3) -0.0075(18) -0.0044(19) -0.0029(15)
C32 0.042(2) 0.0143(18) 0.052(3) -0.0045(18) -0.009(2) -0.0058(16)
C33 0.044(2) 0.025(2) 0.073(3) -0.005(2) -0.016(2) 0.0010(18)
C34 0.044(3) 0.032(2) 0.091(4) -0.014(3) -0.005(3) 0.0048(19)
C35 0.057(3) 0.048(3) 0.070(4) -0.014(3) 0.018(3) -0.004(2)
C36 0.049(2) 0.033(2) 0.047(3) -0.010(2) 0.005(2) -0.0024(19)
C37 0.052(2) 0.028(2) 0.050(3) 0.0021(19) -0.018(2) -0.0071(18)
C38 0.047(3) 0.067(3) 0.144(6) -0.016(4) 0.004(3) 0.016(3)
C39 0.079(3) 0.050(3) 0.048(3) -0.011(2) -0.002(3) 0.000(2)
C40 0.0229(17) 0.033(2) 0.036(2) -0.0047(18) -0.0024(16) -0.0072(15)
C41 0.0289(18) 0.034(2) 0.033(2) -0.0002(18) -0.0062(17) -0.0090(16)
C42 0.034(2) 0.046(2) 0.040(3) -0.014(2) -0.0006(18) -0.0096(18)
C43 0.033(2) 0.035(2) 0.047(3) -0.012(2) -0.0050(19) -0.0033(17)
C44 0.0311(19) 0.031(2) 0.043(3) -0.0033(18) -0.0117(18) -0.0007(16)
C45 0.0278(18) 0.030(2) 0.032(2) -0.0015(17) -0.0055(16) -0.0083(15)
C46 0.045(2) 0.049(2) 0.035(2) -0.003(2) -0.0039(19) -0.0091(19)
C47 0.047(2) 0.051(3) 0.062(3) -0.020(2) -0.008(2) 0.004(2)
C48 0.037(2) 0.046(2) 0.043(3) -0.005(2) -0.0097(19) 0.0003(18)
C50 0.045(2) 0.038(2) 0.029(2) 0.0006(18) -0.0112(18) -0.0077(18)
C51 0.067(3) 0.033(2) 0.040(3) 0.0031(19) -0.023(2) -0.0040(19)
C52 0.051(3) 0.062(3) 0.039(3) 0.004(2) -0.003(2) -0.010(2)
C53 0.059(3) 0.046(2) 0.033(2) -0.006(2) -0.017(2) -0.003(2)
C54 0.0316(19) 0.0265(19) 0.031(2) -0.0028(17) -0.0039(16) -0.0041(15)
C55A 0.0290(19) 0.037(4) 0.026(6) -0.005(3) -0.003(3) -0.004(2)
C56A 0.029(6) 0.058(3) 0.043(8) 0.012(4) 0.007(7) 0.000(3)
C57A 0.034(6) 0.187(14) 0.052(4) -0.054(8) -0.003(4) -0.006(7)
C58A 0.032(3) 0.045(4) 0.103(11) 0.015(6) -0.006(6) -0.013(3)
C55B 0.0290(19) 0.037(4) 0.026(6) -0.005(3) -0.003(3) -0.004(2)
C56B 0.029(6) 0.058(3) 0.043(8) 0.012(4) 0.007(7) 0.000(3)
C57B 0.034(6) 0.187(14) 0.052(4) -0.054(8) -0.003(4) -0.006(7)
C58B 0.032(3) 0.045(4) 0.103(11) 0.015(6) -0.006(6) -0.013(3)

loop_
_atom_type_symbol
_atom_type_description
_atom_type_scat_dispersion_real
_atom_type_scat_dispersion_imag
_atom_type_scat_source
C C 0.0033 0.0016 'International Tables Vol C Tables 4.2.6.8 and 6.1.1.4'
H H 0.0000 0.0000 'International Tables Vol C Tables 4.2.6.8 and 6.1.1.4'
N N 0.0061 0.0033 'International Tables Vol C Tables 4.2.6.8 and 6.1.1.4'
P P 0.1023 0.0942 'International Tables Vol C Tables 4.2.6.8 and 6.1.1.4'

loop_
_geom_angle_atom_site_label_1
_geom_angle_atom_site_label_2
_geom_angle_atom_site_label_3
_geom_angle
N1 P1 C54 96.66(14)
N1 P1 C49 90.44(14)
C54 P1 C49 98.33(15)
N2 P2 N1 93.07(13)
N2 P2 P3 98.32(9)
N1 P2 P3 94.16(9)
C54 P3 P2 94.67(12)
N3 C49 N2 120.9(3)
N3 C49 P1 130.8(3)
N2 C49 P1 108.1(2)
C1 N1 P2 125.5(2)
C1 N1 P1 114.1(2)
P2 N1 P1 107.21(13)
C49 N2 C25 121.9(3)
C49 N2 P2 117.5(2)
C25 N2 P2 120.5(2)
C49 N3 C50 125.2(3)
C2 C1 C6 119.2(3)
C2 C1 N1 123.5(3)
C6 C1 N1 117.3(3)
C1 C2 C3 118.9(3)
C1 C2 C16 125.7(3)
C3 C2 C16 115.3(3)
C4 C3 C2 121.5(3)
C4 C3 H3 119.3
C2 C3 H3 119.3
C5 C4 C3 119.3(3)
C5 C4 H4 120.3
C3 C4 H4 120.3
C4 C5 C6 121.5(3)
C4 C5 H5 119.2
C6 C5 H5 119.2
C5 C6 C1 119.3(3)
C5 C6 C7 115.0(3)
C1 C6 C7 125.6(3)
C12 C7 C8 119.6(3)
C12 C7 C6 120.6(3)
C8 C7 C6 118.9(3)
C7 C8 C9 119.1(3)
C7 C8 C13 121.3(3)
C9 C8 C13 119.5(3)
C10 C9 C8 121.5(4)
C10 C9 H9 119.2
C8 C9 H9 119.2
C11 C10 C9 118.1(4)
C11 C10 C14 120.6(4)
C9 C10 C14 121.3(4)
C10 C11 C12 122.9(4)
C10 C11 H11 118.6
C12 C11 H11 118.6
C11 C12 C7 118.7(4)
C11 C12 C15 119.4(4)
C7 C12 C15 121.9(3)
C8 C13 H13A 109.5
C8 C13 H13B 109.5
H13A C13 H13B 109.5
C8 C13 H13C 109.5
H13A C13 H13C 109.5
H13B C13 H13C 109.5
C10 C14 H14A 109.5
C10 C14 H14B 109.5
H14A C14 H14B 109.5
C10 C14 H14C 109.5
H14A C14 H14C 109.5
H14B C14 H14C 109.5
C10 C14 H14D 109.5
C10 C14 H14E 109.5
H14D C14 H14E 109.5
C10 C14 H14F 109.5
H14D C14 H14F 109.5
H14E C14 H14F 109.5
C12 C15 H15A 109.5
C12 C15 H15B 109.5
H15A C15 H15B 109.5
C12 C15 H15C 109.5
H15A C15 H15C 109.5
H15B C15 H15C 109.5
C21 C16 C17 119.9(3)
C21 C16 C2 119.2(3)
C17 C16 C2 120.5(3)
C18 C17 C16 118.6(3)
C18 C17 C22 119.6(3)
C16 C17 C22 121.7(3)
C19 C18 C17 122.5(3)
C19 C18 H18 118.7
C17 C18 H18 118.7
C18 C19 C20 117.5(3)
C18 C19 C23 121.7(3)
C20 C19 C23 120.8(3)
C21 C20 C19 122.2(3)
C21 C20 H20 118.9
C19 C20 H20 118.9
C20 C21 C16 119.1(3)
C20 C21 C24 119.5(3)
C16 C21 C24 121.4(3)
C17 C22 H22A 109.5
C17 C22 H22B 109.5
H22A C22 H22B 109.5
C17 C22 H22C 109.5
H22A C22 H22C 109.5
H22B C22 H22C 109.5
C19 C23 H23A 109.5
C19 C23 H23B 109.5
H23A C23 H23B 109.5
C19 C23 H23C 109.5
H23A C23 H23C 109.5
H23B C23 H23C 109.5
C21 C24 H24A 109.5
C21 C24 H24B 109.5
H24A C24 H24B 109.5
C21 C24 H24C 109.5
H24A C24 H24C 109.5
H24B C24 H24C 109.5
C30 C25 C26 119.8(3)
C30 C25 N2 120.9(3)
C26 C25 N2 119.3(3)
C27 C26 C25 119.0(3)
C27 C26 C31 116.4(3)
C25 C26 C31 124.5(3)
C28 C27 C26 121.4(3)
C28 C27 H27 119.3
C26 C27 H27 119.3
C29 C28 C27 119.2(3)
C29 C28 H28 120.4
C27 C28 H28 120.4
C28 C29 C30 121.9(3)
C28 C29 H29 119.0
C30 C29 H29 119.0
C29 C30 C25 118.6(3)
C29 C30 C40 115.1(3)
C25 C30 C40 126.3(3)
C32 C31 C36 120.2(3)
C32 C31 C26 118.9(3)
C36 C31 C26 120.5(3)
C33 C32 C31 119.4(4)
C33 C32 C37 119.6(4)
C31 C32 C37 120.9(3)
C34 C33 C32 121.3(4)
C34 C33 H33 119.4
C32 C33 H33 119.4
C35 C34 C33 118.6(4)
C35 C34 C38 120.3(5)
C33 C34 C38 121.1(5)
C34 C35 C36 123.1(4)
C34 C35 H35 118.4
C36 C35 H35 118.4
C35 C36 C31 117.4(4)
C35 C36 C39 121.1(4)
C31 C36 C39 121.4(4)
C32 C37 H37A 109.5
C32 C37 H37B 109.5
H37A C37 H37B 109.5
C32 C37 H37C 109.5
H37A C37 H37C 109.5
H37B C37 H37C 109.5
C34 C38 H38A 109.5
C34 C38 H38B 109.5
H38A C38 H38B 109.5
C34 C38 H38C 109.5
H38A C38 H38C 109.5
H38B C38 H38C 109.5
C36 C39 H39A 109.5
C36 C39 H39B 109.5
H39A C39 H39B 109.5
C36 C39 H39C 109.5
H39A C39 H39C 109.5
H39B C39 H39C 109.5
C36 C39 H39D 109.5
C36 C39 H39E 109.5
H39D C39 H39E 109.5
C36 C39 H39F 109.5
H39D C39 H39F 109.5
H39E C39 H39F 109.5
C45 C40 C41 119.8(3)
C45 C40 C30 119.4(3)
C41 C40 C30 119.9(3)
C40 C41 C42 118.9(3)
C40 C41 C46 121.7(3)
C42 C41 C46 119.3(3)
C43 C42 C41 122.0(4)
C43 C42 H42 119.0
C41 C42 H42 119.0
C44 C43 C42 118.3(3)
C44 C43 C47 120.3(4)
C42 C43 C47 121.3(4)
C43 C44 C45 121.7(4)
C43 C44 H44 119.1
C45 C44 H44 119.1
C40 C45 C44 119.2(3)
C40 C45 C48 121.1(3)
C44 C45 C48 119.6(3)
C41 C46 H46A 109.5
C41 C46 H46B 109.5
H46A C46 H46B 109.5
C41 C46 H46C 109.5
H46A C46 H46C 109.5
H46B C46 H46C 109.5
C43 C47 H47A 109.5
C43 C47 H47B 109.5
H47A C47 H47B 109.5
C43 C47 H47C 109.5
H47A C47 H47C 109.5
H47B C47 H47C 109.5
C43 C47 H47D 109.5
C43 C47 H47E 109.5
H47D C47 H47E 109.5
C43 C47 H47F 109.5
H47D C47 H47F 109.5
H47E C47 H47F 109.5
C45 C48 H48A 109.5
C45 C48 H48B 109.5
H48A C48 H48B 109.5
C45 C48 H48C 109.5
H48A C48 H48C 109.5
H48B C48 H48C 109.5
N3 C50 C52 113.8(3)
N3 C50 C53 105.3(3)
C52 C50 C53 109.0(3)
N3 C50 C51 109.3(3)
C52 C50 C51 110.2(3)
C53 C50 C51 109.1(3)
C50 C51 H51A 109.5
C50 C51 H51B 109.5
H51A C51 H51B 109.5
C50 C51 H51C 109.5
H51A C51 H51C 109.5
H51B C51 H51C 109.5
C50 C52 H52A 109.5
C50 C52 H52B 109.5
H52A C52 H52B 109.5
C50 C52 H52C 109.5
H52A C52 H52C 109.5
H52B C52 H52C 109.5
C50 C53 H53A 109.5
C50 C53 H53B 109.5
H53A C53 H53B 109.5
C50 C53 H53C 109.5
H53A C53 H53C 109.5
H53B C53 H53C 109.5
C55A C54 P3 121.2(6)
C55B C54 P3 123.3(10)
C55A C54 P1 120.0(5)
C55B C54 P1 118.5(10)
P3 C54 P1 118.03(18)
C54 C55A C58A 111.5(9)
C54 C55A C57A 110.4(10)
C58A C55A C57A 110.4(7)
C54 C55A C56A 110.0(11)
C58A C55A C56A 108.2(6)
C57A C55A C56A 106.2(6)
C55A C56A H56A 109.5
C55A C56A H56B 109.5
H56A C56A H56B 109.5
C55A C56A H56C 109.5
H56A C56A H56C 109.5
H56B C56A H56C 109.5
C55A C57A H57A 109.5
C55A C57A H57B 109.5
H57A C57A H57B 109.5
C55A C57A H57C 109.5
H57A C57A H57C 109.5
H57B C57A H57C 109.5
C55A C58A H58A 109.5
C55A C58A H58B 109.5
H58A C58A H58B 109.5
C55A C58A H58C 109.5
H58A C58A H58C 109.5
H58B C58A H58C 109.5
C58B C55B C57B 110.2(12)
C58B C55B C56B 108.6(11)
C57B C55B C56B 106.9(11)
C58B C55B C54 107.9(17)
C57B C55B C54 111(2)
C56B C55B C54 112(2)
C55B C56B H56D 109.5
C55B C56B H56E 109.5
H56D C56B H56E 109.5
C55B C56B H56F 109.5
H56D C56B H56F 109.5
H56E C56B H56F 109.5
C55B C57B H57D 109.5
C55B C57B H57E 109.5
H57D C57B H57E 109.5
C55B C57B H57F 109.5
H57D C57B H57F 109.5
H57E C57B H57F 109.5
C55B C58B H58D 109.5
C55B C58B H58E 109.5
H58D C58B H58E 109.5
C55B C58B H58F 109.5
H58D C58B H58F 109.5
H58E C58B H58F 109.5

loop_
_geom_bond_atom_site_label_1
_geom_bond_atom_site_label_2
_geom_bond_distance
P1 N1 1.750(3)
P1 C54 1.868(3)
P1 C49 1.885(3)
P2 N2 1.709(3)
P2 N1 1.737(3)
P2 P3 2.2720(12)
P3 C54 1.674(4)
C49 N3 1.272(4)
C49 N2 1.418(4)
N1 C1 1.444(4)
N2 C25 1.454(4)
N3 C50 1.487(5)
C1 C2 1.406(5)
C1 C6 1.412(4)
C2 C3 1.407(4)
C2 C16 1.501(5)
C3 C4 1.374(5)
C3 H3 0.9500
C4 C5 1.374(5)
C4 H4 0.9500
C5 C6 1.392(4)
C5 H5 0.9500
C6 C7 1.503(5)
C7 C12 1.396(5)
C7 C8 1.401(5)
C8 C9 1.401(5)
C8 C13 1.499(5)
C9 C10 1.382(6)
C9 H9 0.9500
C10 C11 1.365(6)
C10 C14 1.519(6)
C11 C12 1.393(5)
C11 H11 0.9500
C12 C15 1.515(5)
C13 H13A 0.9800
C13 H13B 0.9800
C13 H13C 0.9800
C14 H14A 0.9800
C14 H14B 0.9800
C14 H14C 0.9800
C14 H14D 0.9800
C14 H14E 0.9800
C14 H14F 0.9800
C15 H15A 0.9800
C15 H15B 0.9800
C15 H15C 0.9800
C16 C21 1.401(5)
C16 C17 1.403(4)
C17 C18 1.392(5)
C17 C22 1.512(5)
C18 C19 1.382(5)
C18 H18 0.9500
C19 C20 1.392(5)
C19 C23 1.506(5)
C20 C21 1.384(5)
C20 H20 0.9500
C21 C24 1.503(4)
C22 H22A 0.9800
C22 H22B 0.9800
C22 H22C 0.9800
C23 H23A 0.9800
C23 H23B 0.9800
C23 H23C 0.9800
C24 H24A 0.9800
C24 H24B 0.9800
C24 H24C 0.9800
C25 C30 1.396(4)
C25 C26 1.410(4)
C26 C27 1.388(5)
C26 C31 1.497(5)
C27 C28 1.372(5)
C27 H27 0.9500
C28 C29 1.370(5)
C28 H28 0.9500
C29 C30 1.395(5)
C29 H29 0.9500
C30 C40 1.499(4)
C31 C32 1.402(5)
C31 C36 1.408(5)
C32 C33 1.389(5)
C32 C37 1.508(5)
C33 C34 1.380(6)
C33 H33 0.9500
C34 C35 1.367(6)
C34 C38 1.524(6)
C35 C36 1.398(6)
C35 H35 0.9500
C36 C39 1.494(6)
C37 H37A 0.9800
C37 H37B 0.9800
C37 H37C 0.9800
C38 H38A 0.9800
C38 H38B 0.9800
C38 H38C 0.9800
C39 H39A 0.9800
C39 H39B 0.9800
C39 H39C 0.9800
C39 H39D 0.9800
C39 H39E 0.9800
C39 H39F 0.9800
C40 C45 1.393(5)
C40 C41 1.396(5)
C41 C42 1.396(5)
C41 C46 1.502(5)
C42 C43 1.377(5)
C42 H42 0.9500
C43 C44 1.376(5)
C43 C47 1.519(5)
C44 C45 1.397(5)
C44 H44 0.9500
C45 C48 1.504(5)
C46 H46A 0.9800
C46 H46B 0.9800
C46 H46C 0.9800
C47 H47A 0.9800
C47 H47B 0.9800
C47 H47C 0.9800
C47 H47D 0.9800
C47 H47E 0.9800
C47 H47F 0.9800
C48 H48A 0.9800
C48 H48B 0.9800
C48 H48C 0.9800
C50 C52 1.507(5)
C50 C53 1.523(5)
C50 C51 1.540(5)
C51 H51A 0.9800
C51 H51B 0.9800
C51 H51C 0.9800
C52 H52A 0.9800
C52 H52B 0.9800
C52 H52C 0.9800
C53 H53A 0.9800
C53 H53B 0.9800
C53 H53C 0.9800
C54 C55A 1.515(14)
C54 C55B 1.61(3)
C55A C58A 1.519(7)
C55A C57A 1.523(8)
C55A C56A 1.532(6)
C56A H56A 0.9800
C56A H56B 0.9800
C56A H56C 0.9800
C57A H57A 0.9800
C57A H57B 0.9800
C57A H57C 0.9800
C58A H58A 0.9800
C58A H58B 0.9800
C58A H58C 0.9800
C55B C58B 1.518(9)
C55B C57B 1.523(10)
C55B C56B 1.531(9)
C56B H56D 0.9800
C56B H56E 0.9800
C56B H56F 0.9800
C57B H57D 0.9800
C57B H57E 0.9800
C57B H57F 0.9800
C58B H58D 0.9800
C58B H58E 0.9800
C58B H58F 0.9800

loop_
_geom_torsion_atom_site_label_1
_geom_torsion_atom_site_label_2
_geom_torsion_atom_site_label_3
_geom_torsion_atom_site_label_4
_geom_torsion
N1 P1 C49 N3 143.5(3)
C54 P1 C49 N3 -119.7(3)
N1 P1 C49 N2 -29.9(2)
C54 P1 C49 N2 66.9(2)
N2 P2 N1 C1 176.2(2)
P3 P2 N1 C1 -85.2(2)
N2 P2 N1 P1 -45.57(15)
P3 P2 N1 P1 53.01(13)
C54 P1 N1 C1 91.3(2)
C49 P1 N1 C1 -170.3(2)
C54 P1 N1 P2 -52.26(16)
C49 P1 N1 P2 46.18(16)
N3 C49 N2 C25 10.6(4)
P1 C49 N2 C25 -175.2(2)
N3 C49 N2 P2 -170.6(2)
P1 C49 N2 P2 3.6(3)
N1 P2 N2 C49 24.8(2)
P3 P2 N2 C49 -69.8(2)
N1 P2 N2 C25 -156.3(2)
P3 P2 N2 C25 109.0(2)
N2 C49 N3 C50 169.5(3)
P1 C49 N3 C50 -3.2(5)
P2 N1 C1 C2 15.2(4)
P1 N1 C1 C2 -120.6(3)
P2 N1 C1 C6 -166.6(2)
P1 N1 C1 C6 57.7(3)
C6 C1 C2 C3 -5.1(5)
N1 C1 C2 C3 173.2(3)
C6 C1 C2 C16 170.5(3)
N1 C1 C2 C16 -11.3(5)
C1 C2 C3 C4 0.3(5)
C16 C2 C3 C4 -175.7(3)
C2 C3 C4 C5 3.5(6)
C3 C4 C5 C6 -2.5(6)
C4 C5 C6 C1 -2.3(5)
C4 C5 C6 C7 173.8(3)
C2 C1 C6 C5 6.1(5)
N1 C1 C6 C5 -172.3(3)
C2 C1 C6 C7 -169.6(3)
N1 C1 C6 C7 12.1(5)
C5 C6 C7 C12 63.8(4)
C1 C6 C7 C12 -120.4(4)
C5 C6 C7 C8 -105.2(4)
C1 C6 C7 C8 70.6(4)
C12 C7 C8 C9 -0.7(5)
C6 C7 C8 C9 168.4(3)
C12 C7 C8 C13 -178.1(3)
C6 C7 C8 C13 -9.0(5)
C7 C8 C9 C10 -1.0(5)
C13 C8 C9 C10 176.5(3)
C8 C9 C10 C11 2.2(5)
C8 C9 C10 C14 -176.0(3)
C9 C10 C11 C12 -1.7(6)
C14 C10 C11 C12 176.4(4)
C10 C11 C12 C7 0.1(5)
C10 C11 C12 C15 -178.9(3)
C8 C7 C12 C11 1.1(5)
C6 C7 C12 C11 -167.8(3)
C8 C7 C12 C15 -179.9(3)
C6 C7 C12 C15 11.2(5)
C1 C2 C16 C21 -72.8(4)
C3 C2 C16 C21 102.9(4)
C1 C2 C16 C17 114.4(4)
C3 C2 C16 C17 -69.8(4)
C21 C16 C17 C18 5.4(5)
C2 C16 C17 C18 178.1(3)
C21 C16 C17 C22 -172.9(3)
C2 C16 C17 C22 -0.2(5)
C16 C17 C18 C19 -1.8(5)
C22 C17 C18 C19 176.5(3)
C17 C18 C19 C20 -1.8(5)
C17 C18 C19 C23 178.4(3)
C18 C19 C20 C21 1.9(5)
C23 C19 C20 C21 -178.3(3)
C19 C20 C21 C16 1.6(5)
C19 C20 C21 C24 -176.2(3)
C17 C16 C21 C20 -5.3(5)
C2 C16 C21 C20 -178.1(3)
C17 C16 C21 C24 172.4(3)
C2 C16 C21 C24 -0.4(5)
C49 N2 C25 C30 -98.9(4)
P2 N2 C25 C30 82.3(4)
C49 N2 C25 C26 82.7(4)
P2 N2 C25 C26 -96.1(3)
C30 C25 C26 C27 4.3(5)
N2 C25 C26 C27 -177.2(3)
C30 C25 C26 C31 -172.1(3)
N2 C25 C26 C31 6.3(5)
C25 C26 C27 C28 -2.6(6)
C31 C26 C27 C28 174.2(4)
C26 C27 C28 C29 -0.6(6)
C27 C28 C29 C30 2.0(6)
C28 C29 C30 C25 -0.2(6)
C28 C29 C30 C40 -179.5(4)
C26 C25 C30 C29 -3.0(5)
N2 C25 C30 C29 178.6(3)
C26 C25 C30 C40 176.2(3)
N2 C25 C30 C40 -2.2(5)
C27 C26 C31 C32 -89.8(4)
C25 C26 C31 C32 86.7(4)
C27 C26 C31 C36 83.2(4)
C25 C26 C31 C36 -100.2(4)
C36 C31 C32 C33 0.9(5)
C26 C31 C32 C33 174.0(3)
C36 C31 C32 C37 -175.6(3)
C26 C31 C32 C37 -2.5(5)
C31 C32 C33 C34 1.3(5)
C37 C32 C33 C34 177.9(3)
C32 C33 C34 C35 -2.4(6)
C32 C33 C34 C38 178.9(4)
C33 C34 C35 C36 1.3(7)
C38 C34 C35 C36 -179.9(4)
C34 C35 C36 C31 0.8(6)
C34 C35 C36 C39 -176.0(4)
C32 C31 C36 C35 -1.9(5)
C26 C31 C36 C35 -174.9(3)
C32 C31 C36 C39 174.9(3)
C26 C31 C36 C39 1.9(5)
C29 C30 C40 C45 -87.9(4)
C25 C30 C40 C45 92.8(4)
C29 C30 C40 C41 81.5(4)
C25 C30 C40 C41 -97.8(4)
C45 C40 C41 C42 -2.2(5)
C30 C40 C41 C42 -171.5(3)
C45 C40 C41 C46 174.8(3)
C30 C40 C41 C46 5.5(5)
C40 C41 C42 C43 1.3(5)
C46 C41 C42 C43 -175.8(3)
C41 C42 C43 C44 -0.6(5)
C41 C42 C43 C47 177.5(3)
C42 C43 C44 C45 0.9(5)
C47 C43 C44 C45 -177.3(3)
C41 C40 C45 C44 2.4(5)
C30 C40 C45 C44 171.8(3)
C41 C40 C45 C48 -173.3(3)
C30 C40 C45 C48 -4.0(5)
C43 C44 C45 C40 -1.9(5)
C43 C44 C45 C48 174.0(3)
C49 N3 C50 C52 59.5(4)
C49 N3 C50 C53 178.9(3)
C49 N3 C50 C51 -64.1(4)
P2 P3 C54 C55A 173.6(6)
P2 P3 C54 C55B -172.5(11)
P2 P3 C54 P1 3.58(19)
N1 P1 C54 C55A -144.2(6)
C49 P1 C54 C55A 124.4(6)
N1 P1 C54 C55B -157.8(10)
C49 P1 C54 C55B 110.8(11)
N1 P1 C54 P3 26.0(2)
C49 P1 C54 P3 -65.4(2)
C55B C54 C55A C58A 134(7)
P3 C54 C55A C58A -121.6(9)
P1 C54 C55A C58A 48.2(10)
C55B C54 C55A C57A 11(7)
P3 C54 C55A C57A 115.3(8)
P1 C54 C55A C57A -74.8(9)
C55B C54 C55A C56A -106(7)
P3 C54 C55A C56A -1.6(9)
P1 C54 C55A C56A 168.3(7)
C55A C54 C55B C58B -60(6)
P3 C54 C55B C58B -143.4(14)
P1 C54 C55B C58B 41(2)
C55A C54 C55B C57B 179(7)
P3 C54 C55B C57B 95.8(16)
P1 C54 C55B C57B -80.2(16)
C55A C54 C55B C56B 60(7)
P3 C54 C55B C56B -23.8(16)
P1 C54 C55B C56B 160.2(14)
